data_4074585
loop_
_publ_author_name
'Grotjahn, Douglas B.'
'Gong, Yi'
'DiPasquale, Antonio G.'
'Zakharov, Lev N.'
'Rheingold, Arnold L.'

_publ_section_title
;
 Bifunctional Imidazolylphosphine Ligands as Hydrogen Bond Donors Promote
 N&#x2212;H and O&#x2212;H Activation on Platinum
;
_journal_issue 24
_journal_name_full Organometallics
_journal_page_first 5693
_journal_paper_doi 10.1021/om060880b
_journal_volume 25
_journal_year 2006
_chemical_formula_sum 'C22 H41 N4 P2 Pt'
_chemical_formula_weight 618.62
_chemical_name_systematic
; 
 ? 
;
_space_group_IT_number 4
_symmetry_cell_setting monoclinic
_symmetry_space_group_name_Hall 'P 2yb'
_symmetry_space_group_name_H-M 'P 1 21 1'
_atom_sites_solution_hydrogens geom
_atom_sites_solution_primary direct
_atom_sites_solution_secondary difmap
_audit_creation_method SHELXL-97
_cell_angle_alpha 90.00
_cell_angle_beta 105.7600(10)
_cell_angle_gamma 90.00
_cell_formula_units_Z 2
_cell_length_a 8.0597(4)
_cell_length_b 13.7541(6)
_cell_length_c 12.0198(5)
_cell_measurement_reflns_used 8646
_cell_measurement_temperature 218(2)
_cell_measurement_theta_max 28.30
_cell_measurement_theta_min 2.30
_cell_volume 1282.35(10)
_computing_cell_refinement 'Bruker SMART'
_computing_data_collection 'Bruker SMART'
_computing_data_reduction 'Bruker SAINT'
_computing_molecular_graphics 'Bruker SHELXTL'
_computing_publication_material 'Bruker SHELXTL'
_computing_structure_refinement 'SHELXL-97 (Sheldrick, 1997)'
_computing_structure_solution 'SHELXS-97 (Sheldrick, 1990)'
_diffrn_ambient_temperature 218(2)
_diffrn_measured_fraction_theta_full 0.950
_diffrn_measured_fraction_theta_max 0.950
_diffrn_measurement_device_type 'CCD area detector'
_diffrn_measurement_method 'phi and omega scans'
_diffrn_radiation_monochromator graphite
_diffrn_radiation_source 'fine-focus sealed tube'
_diffrn_radiation_type MoK\a
_diffrn_radiation_wavelength 0.71073
_diffrn_reflns_av_R_equivalents 0.0229
_diffrn_reflns_av_sigmaI/netI 0.0517
_diffrn_reflns_limit_h_max 10
_diffrn_reflns_limit_h_min -10
_diffrn_reflns_limit_k_max 18
_diffrn_reflns_limit_k_min -18
_diffrn_reflns_limit_l_max 15
_diffrn_reflns_limit_l_min -14
_diffrn_reflns_number 9047
_diffrn_reflns_theta_full 28.30
_diffrn_reflns_theta_max 28.30
_diffrn_reflns_theta_min 2.30
_exptl_absorpt_coefficient_mu 5.611
_exptl_absorpt_correction_T_max 1.000
_exptl_absorpt_correction_T_min 0.548
_exptl_absorpt_correction_type multi-scan
_exptl_absorpt_process_details SADABS
_exptl_crystal_colour colorless
_exptl_crystal_density_diffrn 1.602
_exptl_crystal_density_meas 0
_exptl_crystal_density_method 'not measured'
_exptl_crystal_description plate
_exptl_crystal_F_000 618
_exptl_crystal_size_max 0.32
_exptl_crystal_size_mid 0.20
_exptl_crystal_size_min 0.04
_refine_diff_density_max 1.065
_refine_diff_density_min -0.499
_refine_diff_density_rms 0.075
_refine_ls_abs_structure_details 'Flack H D (1983), Acta Cryst. A39, 876-881'
_refine_ls_abs_structure_Flack 0.021(5)
_refine_ls_extinction_method none
_refine_ls_goodness_of_fit_ref 0.819
_refine_ls_hydrogen_treatment mixed
_refine_ls_matrix_type full
_refine_ls_number_parameters 282
_refine_ls_number_reflns 5228
_refine_ls_number_restraints 1
_refine_ls_restrained_S_all 0.819
_refine_ls_R_factor_all 0.0202
_refine_ls_R_factor_gt 0.0196
_refine_ls_shift/su_max 0.004
_refine_ls_shift/su_mean 0.000
_refine_ls_structure_factor_coef Fsqd
_refine_ls_weighting_details 'calc w=1/[\s^2^(Fo^2^)+(0.0000P)^2^+0.0000P] where P=(Fo^2^+2Fc^2^)/3'
_refine_ls_weighting_scheme calc
_refine_ls_wR_factor_gt 0.0461
_refine_ls_wR_factor_ref 0.0463
_reflns_number_gt 5054
_reflns_number_total 5228
_reflns_threshold_expression >2sigma(I)
_cod_data_source_file om060880bsi20060925_061323.cif
_cod_data_source_block grot98
_cod_depositor_comments
;
The following automatic conversions were performed:

'_symmetry_cell_setting' value 'Monoclinic' changed to 'monoclinic'
according to /home/saulius/struct/CIF-dictionaries/cif_core.dic
dictionary named 'cif_core.dic' version 2.4.1 from
2010-06-29.

'_exptl_absorpt_correction_type' value 'Multi-scan'
changed to 'multi-scan' according to
/home/saulius/struct/CIF-dictionaries/cif_core.dic dictionary named
'cif_core.dic' version 2.4.1 from 2010-06-29.

Automatic conversion script
Id: cif_fix_values 1715 2011-07-08 13:25:40Z adriana 
;
_cod_original_sg_symbol_H-M P2(1)
_cod_database_code 4074585

loop_
_symmetry_equiv_pos_as_xyz
'x, y, z'
'-x, y+1/2, -z'

loop_
_atom_site_label
_atom_site_type_symbol
_atom_site_fract_x
_atom_site_fract_y
_atom_site_fract_z
_atom_site_U_iso_or_equiv
_atom_site_adp_type
_atom_site_occupancy
_atom_site_symmetry_multiplicity
_atom_site_calc_flag
_atom_site_refinement_flags
Pt1 Pt 0.165159(13) 0.239180(19) 0.117478(9) 0.02425(4) Uani 1 1 d .
P1 P 0.01967(12) 0.20775(6) -0.07115(8) 0.02512(19) Uani 1 1 d .
P2 P 0.30755(11) 0.25949(6) 0.30809(8) 0.0230(2) Uani 1 1 d .
N1 N 0.2688(4) 0.1142(2) 0.0508(3) 0.0294(7) Uani 1 1 d .
N2 N 0.1927(5) 0.0314(2) -0.1191(3) 0.0354(8) Uani 1 1 d .
N3 N 0.0821(4) 0.4125(2) 0.3235(3) 0.0314(7) Uani 1 1 d .
N4 N 0.2805(5) 0.3822(3) 0.4873(3) 0.0394(8) Uani 1 1 d .
C1 C 0.1646(5) 0.1076(3) -0.0578(3) 0.0271(8) Uani 1 1 d .
C2 C 0.3754(5) 0.0356(3) 0.0607(4) 0.0334(9) Uani 1 1 d .
C3 C 0.3281(6) -0.0134(3) -0.0414(4) 0.0370(9) Uani 1 1 d .
C4 C 0.0499(5) 0.2909(3) -0.1863(3) 0.0323(8) Uani 1 1 d .
C5 C 0.2324(6) 0.3326(4) -0.1394(4) 0.0489(11) Uani 1 1 d .
H5A H 0.2567 0.3769 -0.1958 0.073 Uiso 1 1 calc R
H5B H 0.3156 0.2800 -0.1249 0.073 Uiso 1 1 calc R
H5C H 0.2400 0.3673 -0.0679 0.073 Uiso 1 1 calc R
C6 C 0.0403(5) 0.2382(5) -0.2977(3) 0.0502(9) Uani 1 1 d .
H6A H 0.0566 0.2843 -0.3550 0.075 Uiso 1 1 calc R
H6B H -0.0717 0.2075 -0.3255 0.075 Uiso 1 1 calc R
H6C H 0.1297 0.1890 -0.2845 0.075 Uiso 1 1 calc R
C7 C -0.0801(6) 0.3735(3) -0.2038(4) 0.0485(12) Uani 1 1 d .
H7A H -0.0640 0.4166 -0.2639 0.073 Uiso 1 1 calc R
H7B H -0.0630 0.4096 -0.1322 0.073 Uiso 1 1 calc R
H7C H -0.1960 0.3471 -0.2263 0.073 Uiso 1 1 calc R
C8 C -0.2022(5) 0.1609(3) -0.0925(4) 0.0338(9) Uani 1 1 d .
C9 C -0.2936(6) 0.1353(3) -0.2188(4) 0.0491(12) Uani 1 1 d .
H9A H -0.4087 0.1114 -0.2239 0.074 Uiso 1 1 calc R
H9B H -0.2287 0.0854 -0.2456 0.074 Uiso 1 1 calc R
H9C H -0.3012 0.1928 -0.2666 0.074 Uiso 1 1 calc R
C10 C -0.3076(5) 0.2367(8) -0.0496(4) 0.0510(10) Uani 1 1 d .
H10A H -0.4242 0.2129 -0.0603 0.076 Uiso 1 1 calc R
H10B H -0.3105 0.2965 -0.0928 0.076 Uiso 1 1 calc R
H10C H -0.2554 0.2491 0.0319 0.076 Uiso 1 1 calc R
C11 C -0.1879(6) 0.0703(3) -0.0190(4) 0.0481(12) Uani 1 1 d .
H11A H -0.3019 0.0433 -0.0276 0.072 Uiso 1 1 calc R
H11B H -0.1362 0.0868 0.0614 0.072 Uiso 1 1 calc R
H11C H -0.1165 0.0228 -0.0438 0.072 Uiso 1 1 calc R
C12 C 0.2203(5) 0.3561(3) 0.3777(3) 0.0264(8) Uani 1 1 d .
C13 C 0.0543(6) 0.4767(3) 0.4021(4) 0.0370(9) Uani 1 1 d .
C14 C 0.1760(6) 0.4578(3) 0.5013(4) 0.0420(11) Uani 1 1 d .
C15 C 0.5364(5) 0.2991(3) 0.3293(3) 0.0297(8) Uani 1 1 d .
C16 C 0.6508(5) 0.2958(4) 0.4528(4) 0.0456(11) Uani 1 1 d .
H16A H 0.7660 0.3174 0.4543 0.068 Uiso 1 1 calc R
H16B H 0.6557 0.2298 0.4818 0.068 Uiso 1 1 calc R
H16C H 0.6036 0.3383 0.5010 0.068 Uiso 1 1 calc R
C17 C 0.6168(5) 0.2396(8) 0.2516(4) 0.0471(9) Uani 1 1 d .
H17A H 0.7356 0.2596 0.2628 0.071 Uiso 1 1 calc R
H17B H 0.5531 0.2499 0.1715 0.071 Uiso 1 1 calc R
H17C H 0.6132 0.1713 0.2706 0.071 Uiso 1 1 calc R
C18 C 0.5256(6) 0.4042(3) 0.2870(4) 0.0461(11) Uani 1 1 d .
H18A H 0.6410 0.4293 0.2962 0.069 Uiso 1 1 calc R
H18B H 0.4672 0.4434 0.3319 0.069 Uiso 1 1 calc R
H18C H 0.4617 0.4066 0.2061 0.069 Uiso 1 1 calc R
C19 C 0.2827(5) 0.1509(3) 0.3965(3) 0.0295(8) Uani 1 1 d .
C20 C 0.0889(6) 0.1369(4) 0.3729(4) 0.0490(12) Uani 1 1 d .
H20A H 0.0662 0.0811 0.4158 0.073 Uiso 1 1 calc R
H20B H 0.0386 0.1262 0.2908 0.073 Uiso 1 1 calc R
H20C H 0.0383 0.1945 0.3968 0.073 Uiso 1 1 calc R
C21 C 0.3638(7) 0.1586(3) 0.5260(4) 0.0482(12) Uani 1 1 d .
H21A H 0.3443 0.0987 0.5631 0.072 Uiso 1 1 calc R
H21B H 0.3122 0.2124 0.5568 0.072 Uiso 1 1 calc R
H21C H 0.4868 0.1696 0.5409 0.072 Uiso 1 1 calc R
C22 C 0.3581(6) 0.0623(3) 0.3503(4) 0.0446(11) Uani 1 1 d .
H22A H 0.3464 0.0053 0.3950 0.067 Uiso 1 1 calc R
H22B H 0.4791 0.0737 0.3566 0.067 Uiso 1 1 calc R
H22C H 0.2966 0.0519 0.2698 0.067 Uiso 1 1 calc R
H2 H 0.456(6) 0.021(3) 0.123(4) 0.035(12) Uiso 1 1 d .
H3 H 0.378(6) -0.063(4) -0.052(4) 0.045(14) Uiso 1 1 d .
H13 H -0.016(5) 0.524(3) 0.387(4) 0.032(11) Uiso 1 1 d .
H14 H 0.189(7) 0.492(5) 0.562(6) 0.08(2) Uiso 1 1 d .
H3N H 0.034(10) 0.417(6) 0.231(7) 0.13(3) Uiso 1 1 d .

loop_
_atom_site_aniso_label
_atom_site_aniso_U_11
_atom_site_aniso_U_22
_atom_site_aniso_U_33
_atom_site_aniso_U_23
_atom_site_aniso_U_13
_atom_site_aniso_U_12
Pt1 0.02464(6) 0.02763(6) 0.01653(6) -0.00091(7) -0.00113(4) 0.00374(7)
P1 0.0256(4) 0.0286(4) 0.0171(4) -0.0010(3) -0.0011(3) 0.0043(3)
P2 0.0219(4) 0.0291(6) 0.0151(4) 0.0007(3) -0.0001(3) 0.0004(3)
N1 0.0273(16) 0.0337(15) 0.0247(17) 0.0004(13) 0.0031(13) 0.0070(13)
N2 0.043(2) 0.0375(17) 0.0260(18) -0.0028(14) 0.0092(15) 0.0058(15)
N3 0.0288(17) 0.0372(17) 0.0272(18) 0.0001(14) 0.0059(14) 0.0071(13)
N4 0.041(2) 0.046(2) 0.0286(19) -0.0099(16) 0.0054(15) 0.0069(16)
C1 0.0297(19) 0.0303(17) 0.0189(18) 0.0028(14) 0.0027(15) 0.0052(14)
C2 0.031(2) 0.0347(19) 0.033(2) 0.0026(16) 0.0063(17) 0.0118(16)
C3 0.043(2) 0.0318(19) 0.037(2) 0.0024(17) 0.0126(19) 0.0128(17)
C4 0.038(2) 0.0324(19) 0.023(2) 0.0074(15) 0.0018(16) 0.0013(16)
C5 0.039(3) 0.053(3) 0.053(3) 0.005(2) 0.010(2) -0.009(2)
C6 0.065(2) 0.060(2) 0.0247(18) 0.010(3) 0.0108(16) -0.004(4)
C7 0.048(3) 0.040(2) 0.050(3) 0.012(2) 0.001(2) 0.010(2)
C8 0.0264(19) 0.036(2) 0.033(2) -0.0017(17) -0.0009(16) -0.0002(16)
C9 0.046(3) 0.053(3) 0.037(3) -0.010(2) -0.009(2) -0.009(2)
C10 0.0340(19) 0.064(3) 0.055(3) -0.012(4) 0.0134(17) 0.007(4)
C11 0.037(2) 0.052(3) 0.051(3) 0.009(2) 0.004(2) -0.005(2)
C12 0.027(2) 0.0290(18) 0.0202(19) -0.0014(15) 0.0015(15) 0.0004(15)
C13 0.039(2) 0.038(2) 0.036(2) -0.0028(17) 0.0126(18) 0.0069(18)
C14 0.048(3) 0.043(2) 0.034(3) -0.011(2) 0.008(2) 0.005(2)
C15 0.0243(18) 0.039(2) 0.023(2) 0.0030(15) 0.0012(14) -0.0036(14)
C16 0.032(2) 0.065(3) 0.031(2) 0.000(2) -0.0067(17) -0.009(2)
C17 0.0301(17) 0.065(2) 0.048(2) -0.009(4) 0.0130(15) 0.000(4)
C18 0.041(3) 0.044(2) 0.049(3) 0.004(2) 0.007(2) -0.012(2)
C19 0.030(2) 0.031(2) 0.023(2) 0.0036(15) -0.0011(16) -0.0050(16)
C20 0.040(3) 0.057(3) 0.048(3) 0.015(2) 0.009(2) -0.011(2)
C21 0.067(3) 0.049(2) 0.024(2) 0.0069(19) 0.004(2) -0.009(2)
C22 0.064(3) 0.031(2) 0.036(2) 0.0057(18) 0.009(2) 0.0051(19)

loop_
_atom_type_symbol
_atom_type_description
_atom_type_scat_dispersion_real
_atom_type_scat_dispersion_imag
_atom_type_scat_source
C C 0.0033 0.0016 'International Tables Vol C Tables 4.2.6.8 and 6.1.1.4'
H H 0.0000 0.0000 'International Tables Vol C Tables 4.2.6.8 and 6.1.1.4'
N N 0.0061 0.0033 'International Tables Vol C Tables 4.2.6.8 and 6.1.1.4'
P P 0.1023 0.0942 'International Tables Vol C Tables 4.2.6.8 and 6.1.1.4'
Pt Pt -1.7033 8.3905 'International Tables Vol C Tables 4.2.6.8 and 6.1.1.4'

loop_
_geom_angle_atom_site_label_1
_geom_angle_atom_site_label_2
_geom_angle_atom_site_label_3
_geom_angle
N1 Pt1 P2 109.27(8)
N1 Pt1 P1 68.18(8)
P2 Pt1 P1 176.05(3)
C1 P1 C8 109.14(18)
C1 P1 C4 109.05(18)
C8 P1 C4 115.27(18)
C1 P1 Pt1 84.84(12)
C8 P1 Pt1 114.71(15)
C4 P1 Pt1 118.97(13)
C12 P2 C15 102.44(18)
C12 P2 C19 101.99(18)
C15 P2 C19 114.04(18)
C12 P2 Pt1 113.63(13)
C15 P2 Pt1 112.33(12)
C19 P2 Pt1 111.68(12)
C1 N1 C2 104.0(3)
C1 N1 Pt1 102.2(2)
C2 N1 Pt1 153.6(3)
C1 N2 C3 101.5(3)
C13 N3 C12 107.8(3)
C13 N3 H3N 127(4)
C12 N3 H3N 123(4)
C12 N4 C14 104.8(4)
N2 C1 N1 115.6(3)
N2 C1 P1 139.6(3)
N1 C1 P1 104.8(3)
C3 C2 N1 107.3(4)
C3 C2 H2 129(3)
N1 C2 H2 124(3)
C2 C3 N2 111.5(4)
C2 C3 H3 121(4)
N2 C3 H3 127(4)
C6 C4 C7 111.7(4)
C6 C4 C5 108.6(4)
C7 C4 C5 109.0(4)
C6 C4 P1 112.4(3)
C7 C4 P1 109.7(3)
C5 C4 P1 105.2(3)
C4 C5 H5A 109.5
C4 C5 H5B 109.5
H5A C5 H5B 109.5
C4 C5 H5C 109.5
H5A C5 H5C 109.5
H5B C5 H5C 109.5
C4 C6 H6A 109.5
C4 C6 H6B 109.5
H6A C6 H6B 109.5
C4 C6 H6C 109.5
H6A C6 H6C 109.5
H6B C6 H6C 109.5
C4 C7 H7A 109.5
C4 C7 H7B 109.5
H7A C7 H7B 109.5
C4 C7 H7C 109.5
H7A C7 H7C 109.5
H7B C7 H7C 109.5
C11 C8 C10 109.1(5)
C11 C8 C9 109.1(4)
C10 C8 C9 109.3(3)
C11 C8 P1 106.7(3)
C10 C8 P1 108.8(4)
C9 C8 P1 113.7(3)
C8 C9 H9A 109.5
C8 C9 H9B 109.5
H9A C9 H9B 109.5
C8 C9 H9C 109.5
H9A C9 H9C 109.5
H9B C9 H9C 109.5
C8 C10 H10A 109.5
C8 C10 H10B 109.5
H10A C10 H10B 109.5
C8 C10 H10C 109.5
H10A C10 H10C 109.5
H10B C10 H10C 109.5
C8 C11 H11A 109.5
C8 C11 H11B 109.5
H11A C11 H11B 109.5
C8 C11 H11C 109.5
H11A C11 H11C 109.5
H11B C11 H11C 109.5
N4 C12 N3 110.6(3)
N4 C12 P2 125.1(3)
N3 C12 P2 124.3(3)
C14 C13 N3 105.8(4)
C14 C13 H13 128(3)
N3 C13 H13 125(3)
C13 C14 N4 111.1(4)
C13 C14 H14 123(4)
N4 C14 H14 126(4)
C17 C15 C16 109.8(3)
C17 C15 C18 107.5(5)
C16 C15 C18 108.5(3)
C17 C15 P2 109.3(3)
C16 C15 P2 116.0(3)
C18 C15 P2 105.4(3)
C15 C16 H16A 109.5
C15 C16 H16B 109.5
H16A C16 H16B 109.5
C15 C16 H16C 109.5
H16A C16 H16C 109.5
H16B C16 H16C 109.5
C15 C17 H17A 109.5
C15 C17 H17B 109.5
H17A C17 H17B 109.5
C15 C17 H17C 109.5
H17A C17 H17C 109.5
H17B C17 H17C 109.5
C15 C18 H18A 109.5
C15 C18 H18B 109.5
H18A C18 H18B 109.5
C15 C18 H18C 109.5
H18A C18 H18C 109.5
H18B C18 H18C 109.5
C21 C19 C20 109.6(4)
C21 C19 C22 108.9(3)
C20 C19 C22 108.6(4)
C21 C19 P2 116.3(3)
C20 C19 P2 104.9(3)
C22 C19 P2 108.3(3)
C19 C20 H20A 109.5
C19 C20 H20B 109.5
H20A C20 H20B 109.5
C19 C20 H20C 109.5
H20A C20 H20C 109.5
H20B C20 H20C 109.5
C19 C21 H21A 109.5
C19 C21 H21B 109.5
H21A C21 H21B 109.5
C19 C21 H21C 109.5
H21A C21 H21C 109.5
H21B C21 H21C 109.5
C19 C22 H22A 109.5
C19 C22 H22B 109.5
H22A C22 H22B 109.5
C19 C22 H22C 109.5
H22A C22 H22C 109.5
H22B C22 H22C 109.5

loop_
_geom_bond_atom_site_label_1
_geom_bond_atom_site_label_2
_geom_bond_distance
Pt1 N1 2.158(3)
Pt1 P2 2.2838(8)
Pt1 P1 2.2930(9)
P1 C1 1.784(4)
P1 C8 1.852(4)
P1 C4 1.861(4)
P2 C12 1.811(4)
P2 C15 1.873(4)
P2 C19 1.875(4)
N1 C1 1.350(5)
N1 C2 1.366(5)
N2 C1 1.335(5)
N2 C3 1.374(5)
N3 C13 1.355(5)
N3 C12 1.368(5)
N3 H3N 1.08(8)
N4 C12 1.324(5)
N4 C14 1.377(6)
C2 C3 1.361(6)
C2 H2 0.87(5)
C3 H3 0.81(5)
C4 C6 1.506(6)
C4 C7 1.521(6)
C4 C5 1.536(6)
C5 H5A 0.9700
C5 H5B 0.9700
C5 H5C 0.9700
C6 H6A 0.9700
C6 H6B 0.9700
C6 H6C 0.9700
C7 H7A 0.9700
C7 H7B 0.9700
C7 H7C 0.9700
C8 C11 1.514(6)
C8 C10 1.521(9)
C8 C9 1.538(6)
C9 H9A 0.9700
C9 H9B 0.9700
C9 H9C 0.9700
C10 H10A 0.9700
C10 H10B 0.9700
C10 H10C 0.9700
C11 H11A 0.9700
C11 H11B 0.9700
C11 H11C 0.9700
C13 C14 1.348(6)
C13 H13 0.84(4)
C14 H14 0.84(7)
C15 C17 1.513(7)
C15 C16 1.521(5)
C15 C18 1.527(6)
C16 H16A 0.9700
C16 H16B 0.9700
C16 H16C 0.9700
C17 H17A 0.9700
C17 H17B 0.9700
C17 H17C 0.9700
C18 H18A 0.9700
C18 H18B 0.9700
C18 H18C 0.9700
C19 C21 1.519(6)
C19 C20 1.522(6)
C19 C22 1.532(6)
C20 H20A 0.9700
C20 H20B 0.9700
C20 H20C 0.9700
C21 H21A 0.9700
C21 H21B 0.9700
C21 H21C 0.9700
C22 H22A 0.9700
C22 H22B 0.9700
C22 H22C 0.9700
